data_7000207
loop_
_publ_author_name
'Schofield, A. Daniel'
'Barros, Mariana Luna'
'Cushion, Michael G.'
'Schwarz, Andrew D.'
'Mountford, Philip'

_publ_section_title
;
 Sodium, magnesium and zinc complexes of mono(phenolate)
 heteroscorpionate ligands
;
_journal_issue 1
_journal_name_full 'Dalton Transactions'
_journal_page_first 85
_journal_page_last 96
_journal_paper_doi 10.1039/b813116c
_journal_year 2009
_chemical_formula_moiety 'C26 H38 N4 O1 Zn1'
_chemical_formula_sum 'C26 H38 N4 O Zn'
_chemical_formula_weight 487.99
_chemical_name_common Zn((Me2pz)2C(C6H2(tBu)2O)Me
_chemical_name_systematic
;
Zn{(Me2pz)2C(C6H2(tBu)2O}Me
;
_space_group_IT_number 2
_symmetry_cell_setting triclinic
_symmetry_space_group_name_Hall '-P 1'
_symmetry_space_group_name_H-M 'P -1'
_atom_sites_solution_hydrogens geom
_atom_sites_solution_primary direct
_atom_sites_solution_secondary difmap
_cell_angle_alpha 69.3059(11)
_cell_angle_beta 85.6402(11)
_cell_angle_gamma 79.8464(11)
_cell_formula_units_Z 2
_cell_length_a 10.1798(2)
_cell_length_b 11.0522(3)
_cell_length_c 12.7119(3)
_cell_measurement_reflns_used 5482
_cell_measurement_temperature 150
_cell_measurement_theta_max 27
_cell_measurement_theta_min 5
_cell_volume 1316.83(5)
_computing_cell_refinement 'DENZO/SCALEPACK (Otwinowski & Minor, 1997)'
_computing_data_collection 'COLLECT (Nonius, 1997-2001).'
_computing_data_reduction 'DENZO/SCALEPACK (Otwinowski & Minor, 1997)'
_computing_molecular_graphics 'CAMERON (Watkin et al., 1996)'
_computing_publication_material 'CRYSTALS (Betteridge et al., 2003)'
_computing_structure_refinement 'CRYSTALS (Betteridge et al., 2003)'
_computing_structure_solution 'SIR92 (Altomare et al., 1994)'
_diffrn_ambient_temperature 150
_diffrn_measured_fraction_theta_full 0.991
_diffrn_measured_fraction_theta_max 0.984
_diffrn_measurement_device_type 'Nonius KappaCCD'
_diffrn_measurement_method \w
_diffrn_radiation_monochromator graphite
_diffrn_radiation_type 'Mo K\a'
_diffrn_radiation_wavelength 0.71073
_diffrn_reflns_av_R_equivalents 0.031
_diffrn_reflns_limit_h_max 13
_diffrn_reflns_limit_h_min -12
_diffrn_reflns_limit_k_max 14
_diffrn_reflns_limit_k_min -12
_diffrn_reflns_limit_l_max 16
_diffrn_reflns_limit_l_min -16
_diffrn_reflns_number 10580
_diffrn_reflns_theta_full 25.300
_diffrn_reflns_theta_max 27.500
_diffrn_reflns_theta_min 5.144
_diffrn_standards_number 0
_exptl_absorpt_coefficient_mu 0.956
_exptl_absorpt_correction_T_max 0.98
_exptl_absorpt_correction_T_min 0.83
_exptl_absorpt_correction_type multi-scan
_exptl_absorpt_process_details 'DENZO/SCALEPACK (Otwinowski & Minor, 1997)'
_exptl_crystal_colour colourless
_exptl_crystal_density_diffrn 1.231
_exptl_crystal_description plate
_exptl_crystal_F_000 520
_exptl_crystal_size_max 0.20
_exptl_crystal_size_mid 0.20
_exptl_crystal_size_min 0.02
_refine_diff_density_max 0.33
_refine_diff_density_min -0.35
_refine_ls_extinction_method None
_refine_ls_goodness_of_fit_ref 1.1172
_refine_ls_hydrogen_treatment constr
_refine_ls_matrix_type full
_refine_ls_number_parameters 289
_refine_ls_number_reflns 4148
_refine_ls_number_restraints 0
_refine_ls_R_factor_all 0.0610
_refine_ls_R_factor_gt 0.0339
_refine_ls_shift/su_max 0.000732
_refine_ls_structure_factor_coef F
_refine_ls_weighting_details
;
Method, part 1, Chebychev polynomial, (Watkin, 1994, Prince, 1982)
[weight] = 1.0/[A~0~*T~0~(x)+A~1~*T~1~(x) ... +A~n-1~]*T~n-1~(x)]
where A~i~ are the Chebychev coefficients listed below and x= Fcalc/Fmax
Method = Robust Weighting (Prince, 1982)
W = [weight] * [1-(deltaF/6*sigmaF)^2^]^2^
A~i~ are:
0.808 0.448 0.767 0.189 0.221
;
_refine_ls_weighting_scheme calc
_refine_ls_wR_factor_all 0.0466
_refine_ls_wR_factor_gt 0.0335
_refine_ls_wR_factor_ref 0.0335
_reflns_limit_h_max 13
_reflns_limit_h_min -13
_reflns_limit_k_max 14
_reflns_limit_k_min -13
_reflns_limit_l_max 16
_reflns_limit_l_min 0
_reflns_number_gt 4148
_reflns_number_total 5970
_reflns_threshold_expression I>3.0\s(I)
_oxford_diffrn_Wilson_B_factor 1.97
_oxford_diffrn_Wilson_scale 5.54
_oxford_refine_ls_scale 0.4221(5)
_cod_data_source_file b813116c.txt
_cod_data_source_block compound_8
_cod_depositor_comments
;
The following automatic conversions were performed:
'_symmetry_cell_setting' value 'Triclinic' changed to 'triclinic'
according to '/home/saulius/struct/CIF-dictionaries/cif_core.dic'
dictionary named 'cif_core.dic' version 2.4.1 from 2010-06-29.

Automatic conversion script
Id: cif_fix_enum 1527 2010-12-29 10:47:43Z saulius 
;
_cod_original_sg_symbol_H-M 'P -1 '
_cod_original_formula_sum 'C26 H38 N4 O1 Zn1'
_cod_database_code 7000207

loop_
_symmetry_equiv_pos_as_xyz
x,y,z
-x,-y,-z

loop_
_atom_site_label
_atom_site_type_symbol
_atom_site_fract_x
_atom_site_fract_y
_atom_site_fract_z
_atom_site_U_iso_or_equiv
_atom_site_occupancy
_atom_site_adp_type
_atom_site_refinement_flags_posn
_atom_site_refinement_flags_adp
_atom_site_refinement_flags_occupancy
_atom_site_disorder_assembly
_atom_site_disorder_group
_atom_site_attached_hydrogens
Zn1 Zn 0.65284(3) 0.25995(3) 0.09625(2) 0.0249 1.0000 Uani . . . . . .
N1 N 0.77922(18) 0.07875(18) 0.13865(15) 0.0260 1.0000 Uani . . . . . .
N2 N 0.91373(18) 0.08003(17) 0.12616(14) 0.0229 1.0000 Uani . . . . . .
N3 N 0.79563(17) 0.32923(17) -0.02800(14) 0.0221 1.0000 Uani . . . . . .
N4 N 0.92373(16) 0.30355(16) 0.00819(13) 0.0204 1.0000 Uani . . . . . .
O1 O 0.72307(14) 0.32736(14) 0.19851(12) 0.0245 1.0000 Uani . . . . . .
C1 C 0.7647(3) -0.0461(2) 0.16452(18) 0.0327 1.0000 Uani . . . . . .
C2 C 0.8892(3) -0.1252(2) 0.17128(19) 0.0351 1.0000 Uani . . . . . .
C3 C 0.9830(2) -0.0433(2) 0.14730(18) 0.0299 1.0000 Uani . . . . . .
C4 C 0.6286(3) -0.0838(3) 0.1813(2) 0.0473 1.0000 Uani . . . . . .
C5 C 1.1313(3) -0.0736(3) 0.1466(2) 0.0400 1.0000 Uani . . . . . .
C6 C 0.7940(2) 0.4235(2) -0.12897(17) 0.0240 1.0000 Uani . . . . . .
C7 C 0.9213(2) 0.4588(2) -0.15716(17) 0.0248 1.0000 Uani . . . . . .
C8 C 1.0018(2) 0.3816(2) -0.06812(17) 0.0229 1.0000 Uani . . . . . .
C9 C 0.6680(2) 0.4748(2) -0.1942(2) 0.0344 1.0000 Uani . . . . . .
C10 C 1.1455(2) 0.3757(2) -0.04799(19) 0.0290 1.0000 Uani . . . . . .
C11 C 0.9686(2) 0.19874(19) 0.11343(16) 0.0206 1.0000 Uani . . . . . .
C12 C 0.95467(19) 0.23293(19) 0.21924(16) 0.0188 1.0000 Uani . . . . . .
C13 C 0.83387(19) 0.29099(19) 0.25654(16) 0.0194 1.0000 Uani . . . . . .
C14 C 0.83643(19) 0.31265(19) 0.36122(16) 0.0195 1.0000 Uani . . . . . .
C15 C 0.9539(2) 0.27121(19) 0.42142(16) 0.0206 1.0000 Uani . . . . . .
C16 C 1.0737(2) 0.21008(19) 0.38601(16) 0.0194 1.0000 Uani . . . . . .
C17 C 1.07044(19) 0.19412(19) 0.28333(16) 0.0193 1.0000 Uani . . . . . .
C18 C 0.7105(2) 0.3777(2) 0.40696(18) 0.0247 1.0000 Uani . . . . . .
C19 C 0.5960(2) 0.2982(2) 0.4225(2) 0.0324 1.0000 Uani . . . . . .
C20 C 0.6680(2) 0.5180(2) 0.3258(2) 0.0313 1.0000 Uani . . . . . .
C21 C 0.7328(2) 0.3865(3) 0.5216(2) 0.0351 1.0000 Uani . . . . . .
C22 C 1.1954(2) 0.1594(2) 0.46217(17) 0.0230 1.0000 Uani . . . . . .
C23 C 1.3195(2) 0.1149(3) 0.4018(2) 0.0334 1.0000 Uani . . . . . .
C24 C 1.2261(2) 0.2664(2) 0.5030(2) 0.0320 1.0000 Uani . . . . . .
C25 C 1.1644(2) 0.0422(2) 0.56427(19) 0.0314 1.0000 Uani . . . . . .
C26 C 0.4652(2) 0.2711(3) 0.0594(2) 0.0387 1.0000 Uani . . . . . .
H21 H 0.9067 -0.2224 0.1899 0.0420 1.0000 Uiso R . . . . .
H41 H 0.6233 -0.1639 0.2491 0.0609 1.0000 Uiso R . . . . .
H42 H 0.5586 -0.0106 0.1874 0.0609 1.0000 Uiso R . . . . .
H43 H 0.6084 -0.1038 0.1140 0.0609 1.0000 Uiso R . . . . .
H51 H 1.1605 -0.1698 0.1642 0.0483 1.0000 Uiso R . . . . .
H52 H 1.1668 -0.0460 0.2043 0.0483 1.0000 Uiso R . . . . .
H53 H 1.1663 -0.0247 0.0705 0.0483 1.0000 Uiso R . . . . .
H71 H 0.9480 0.5269 -0.2276 0.0313 1.0000 Uiso R . . . . .
H91 H 0.6448 0.5701 -0.2047 0.0410 1.0000 Uiso R . . . . .
H92 H 0.5971 0.4272 -0.1473 0.0410 1.0000 Uiso R . . . . .
H93 H 0.6792 0.4614 -0.2683 0.0410 1.0000 Uiso R . . . . .
H101 H 1.1845 0.4403 -0.1141 0.0370 1.0000 Uiso R . . . . .
H102 H 1.1538 0.3974 0.0210 0.0370 1.0000 Uiso R . . . . .
H103 H 1.1945 0.2855 -0.0372 0.0370 1.0000 Uiso R . . . . .
H111 H 1.0669 0.1753 0.1026 0.0250 1.0000 Uiso R . . . . .
H151 H 0.9537 0.2856 0.4948 0.0260 1.0000 Uiso R . . . . .
H171 H 1.1539 0.1538 0.2537 0.0239 1.0000 Uiso R . . . . .
H191 H 0.5149 0.3419 0.4522 0.0428 1.0000 Uiso R . . . . .
H192 H 0.6234 0.2077 0.4769 0.0428 1.0000 Uiso R . . . . .
H193 H 0.5755 0.2935 0.3484 0.0428 1.0000 Uiso R . . . . .
H201 H 0.5859 0.5601 0.3557 0.0381 1.0000 Uiso R . . . . .
H202 H 0.7418 0.5697 0.3179 0.0381 1.0000 Uiso R . . . . .
H203 H 0.6491 0.5154 0.2506 0.0381 1.0000 Uiso R . . . . .
H211 H 0.6485 0.4293 0.5481 0.0470 1.0000 Uiso R . . . . .
H212 H 0.8052 0.4395 0.5147 0.0470 1.0000 Uiso R . . . . .
H213 H 0.7595 0.2963 0.5770 0.0470 1.0000 Uiso R . . . . .
H231 H 1.3966 0.0827 0.4541 0.0414 1.0000 Uiso R . . . . .
H232 H 1.3403 0.1902 0.3345 0.0414 1.0000 Uiso R . . . . .
H233 H 1.3028 0.0425 0.3771 0.0414 1.0000 Uiso R . . . . .
H241 H 1.3059 0.2313 0.5526 0.0437 1.0000 Uiso R . . . . .
H242 H 1.2451 0.3436 0.4368 0.0437 1.0000 Uiso R . . . . .
H243 H 1.1477 0.2939 0.5464 0.0437 1.0000 Uiso R . . . . .
H251 H 1.2430 0.0078 0.6152 0.0383 1.0000 Uiso R . . . . .
H252 H 1.0847 0.0706 0.6060 0.0383 1.0000 Uiso R . . . . .
H253 H 1.1455 -0.0282 0.5381 0.0383 1.0000 Uiso R . . . . .
H261 H 0.4229 0.3652 0.0300 0.0509 1.0000 Uiso R . . . . .
H262 H 0.4631 0.2310 0.0004 0.0509 1.0000 Uiso R . . . . .
H263 H 0.4160 0.2229 0.1283 0.0509 1.0000 Uiso R . . . . .

loop_
_atom_site_aniso_label
_atom_site_aniso_U_11
_atom_site_aniso_U_22
_atom_site_aniso_U_33
_atom_site_aniso_U_23
_atom_site_aniso_U_13
_atom_site_aniso_U_12
Zn1 0.02205(13) 0.03083(15) 0.02503(13) -0.01277(11) -0.00228(9) -0.00529(10)
N1 0.0329(10) 0.0243(9) 0.0232(9) -0.0095(7) -0.0007(7) -0.0084(8)
N2 0.0299(9) 0.0208(9) 0.0187(8) -0.0081(7) -0.0032(7) -0.0017(7)
N3 0.0211(8) 0.0244(9) 0.0201(8) -0.0077(7) -0.0057(7) 0.0004(7)
N4 0.0205(8) 0.0222(9) 0.0184(8) -0.0074(7) -0.0032(6) -0.0010(7)
O1 0.0215(7) 0.0279(8) 0.0265(7) -0.0137(6) -0.0052(6) 0.0005(6)
C1 0.0535(15) 0.0271(12) 0.0216(11) -0.0102(9) -0.0006(10) -0.0136(11)
C2 0.0610(16) 0.0196(11) 0.0266(11) -0.0101(9) -0.0042(11) -0.0055(11)
C3 0.0471(14) 0.0228(11) 0.0193(10) -0.0111(9) -0.0058(9) 0.0059(10)
C4 0.0610(18) 0.0408(15) 0.0460(15) -0.0135(12) -0.0008(13) -0.0270(13)
C5 0.0498(15) 0.0325(13) 0.0363(13) -0.0186(11) -0.0103(11) 0.0153(11)
C6 0.0324(11) 0.0214(10) 0.0191(10) -0.0089(8) -0.0033(8) -0.0018(9)
C7 0.0335(12) 0.0207(10) 0.0199(10) -0.0070(8) 0.0009(8) -0.0043(9)
C8 0.0265(10) 0.0222(10) 0.0222(10) -0.0106(8) 0.0035(8) -0.0052(8)
C9 0.0369(13) 0.0339(13) 0.0284(12) -0.0069(10) -0.0120(10) 0.0014(10)
C10 0.0270(11) 0.0317(12) 0.0314(11) -0.0138(10) 0.0003(9) -0.0065(9)
C11 0.0225(10) 0.0193(10) 0.0186(9) -0.0060(8) -0.0030(8) 0.0000(8)
C12 0.0221(10) 0.0181(9) 0.0173(9) -0.0071(8) 0.0001(7) -0.0041(8)
C13 0.0200(10) 0.0175(9) 0.0215(10) -0.0071(8) -0.0017(7) -0.0038(8)
C14 0.0203(10) 0.0188(10) 0.0203(10) -0.0075(8) 0.0022(7) -0.0047(8)
C15 0.0246(10) 0.0205(10) 0.0188(9) -0.0084(8) 0.0004(8) -0.0061(8)
C16 0.0218(10) 0.0174(10) 0.0188(9) -0.0042(8) -0.0013(8) -0.0064(8)
C17 0.0193(9) 0.0188(10) 0.0197(9) -0.0068(8) -0.0005(7) -0.0020(8)
C18 0.0232(10) 0.0262(11) 0.0274(11) -0.0140(9) 0.0041(8) -0.0029(8)
C19 0.0246(11) 0.0377(13) 0.0388(13) -0.0173(11) 0.0090(10) -0.0105(10)
C20 0.0315(12) 0.0249(11) 0.0376(13) -0.0140(10) 0.0035(10) 0.0003(9)
C21 0.0340(13) 0.0440(14) 0.0335(12) -0.0251(11) 0.0064(10) -0.0008(11)
C22 0.0243(10) 0.0232(10) 0.0221(10) -0.0068(8) -0.0050(8) -0.0053(8)
C23 0.0227(11) 0.0430(14) 0.0335(12) -0.0132(11) -0.0071(9) -0.0005(10)
C24 0.0334(12) 0.0332(12) 0.0341(12) -0.0133(10) -0.0082(10) -0.0110(10)
C25 0.0382(13) 0.0277(12) 0.0258(11) -0.0029(9) -0.0091(9) -0.0082(10)
C26 0.0223(11) 0.0603(17) 0.0396(14) -0.0250(13) -0.0040(10) -0.0049(11)

loop_
_atom_type_symbol
_atom_type_scat_dispersion_real
_atom_type_scat_dispersion_imag
_atom_type_scat_Cromer_Mann_a1
_atom_type_scat_Cromer_Mann_b1
_atom_type_scat_Cromer_Mann_a2
_atom_type_scat_Cromer_Mann_b2
_atom_type_scat_Cromer_Mann_a3
_atom_type_scat_Cromer_Mann_b3
_atom_type_scat_Cromer_Mann_a4
_atom_type_scat_Cromer_Mann_b4
_atom_type_scat_Cromer_Mann_c
_atom_type_scat_source
C 0.0033 0.0016 2.3100 20.8439 1.0200 10.2075 1.5886 0.5687 0.8650 51.6512 0.2156 'International Tables Vol C 4.2.6.8 and 6.1.1.4'
H 0.0000 0.0000 0.4930 10.5109 0.3229 26.1257 0.1402 3.1424 0.0408 57.7998 0.0030 'International Tables Vol C 4.2.6.8 and 6.1.1.4'
N 0.0061 0.0033 12.2126 0.0057 3.1322 9.8933 2.0125 28.9975 1.1663 0.5826 -11.5290 'International Tables Vol C 4.2.6.8 and 6.1.1.4'
O 0.0106 0.0060 3.0485 13.2771 2.2868 5.7011 1.5463 0.3239 0.8670 32.9089 0.2508 'International Tables Vol C 4.2.6.8 and 6.1.1.4'
Zn 0.2839 1.4301 14.0743 3.2655 7.0318 0.2333 5.1652 10.3163 2.4100 58.7097 1.3041 'International Tables Vol C 4.2.6.8 and 6.1.1.4'

loop_
_geom_angle_atom_site_label_1
_geom_angle_site_symmetry_1
_geom_angle_atom_site_label_2
_geom_angle_site_symmetry_2
_geom_angle_atom_site_label_3
_geom_angle_site_symmetry_3
_geom_angle
_geom_angle_publ_flag
N1 . Zn1 . N3 . 85.89(7) yes
N1 . Zn1 . O1 . 98.15(6) yes
N3 . Zn1 . O1 . 92.29(6) yes
N1 . Zn1 . C26 . 119.28(10) yes
N3 . Zn1 . C26 . 121.95(9) yes
O1 . Zn1 . C26 . 128.78(9) yes
Zn1 . N1 . N2 . 117.48(13) yes
Zn1 . N1 . C1 . 136.31(17) yes
N2 . N1 . C1 . 105.66(19) yes
N1 . N2 . C3 . 111.14(18) yes
N1 . N2 . C11 . 120.83(16) yes
C3 . N2 . C11 . 127.01(18) yes
Zn1 . N3 . N4 . 115.56(12) yes
Zn1 . N3 . C6 . 135.55(14) yes
N4 . N3 . C6 . 105.84(16) yes
N3 . N4 . C8 . 111.28(16) yes
N3 . N4 . C11 . 122.56(16) yes
C8 . N4 . C11 . 126.06(17) yes
Zn1 . O1 . C13 . 132.40(12) yes
N1 . C1 . C2 . 110.4(2) yes
N1 . C1 . C4 . 120.4(2) yes
C2 . C1 . C4 . 129.2(2) yes
C1 . C2 . C3 . 106.5(2) yes
C1 . C2 . H21 . 126.8 no
C3 . C2 . H21 . 126.7 no
C2 . C3 . N2 . 106.3(2) yes
C2 . C3 . C5 . 130.4(2) yes
N2 . C3 . C5 . 123.4(2) yes
C1 . C4 . H41 . 112.1 no
C1 . C4 . H42 . 111.6 no
H41 . C4 . H42 . 109.5 no
C1 . C4 . H43 . 107.9 no
H41 . C4 . H43 . 107.8 no
H42 . C4 . H43 . 107.8 no
C3 . C5 . H51 . 109.8 no
C3 . C5 . H52 . 109.4 no
H51 . C5 . H52 . 109.5 no
C3 . C5 . H53 . 109.2 no
H51 . C5 . H53 . 109.5 no
H52 . C5 . H53 . 109.5 no
N3 . C6 . C7 . 110.18(18) yes
N3 . C6 . C9 . 120.2(2) yes
C7 . C6 . C9 . 129.6(2) yes
C6 . C7 . C8 . 106.18(18) yes
C6 . C7 . H71 . 126.9 no
C8 . C7 . H71 . 126.9 no
C7 . C8 . N4 . 106.52(18) yes
C7 . C8 . C10 . 131.3(2) yes
N4 . C8 . C10 . 122.18(19) yes
C6 . C9 . H91 . 107.2 no
C6 . C9 . H92 . 107.2 no
H91 . C9 . H92 . 109.5 no
C6 . C9 . H93 . 111.0 no
H91 . C9 . H93 . 110.9 no
H92 . C9 . H93 . 110.9 no
C8 . C10 . H101 . 109.5 no
C8 . C10 . H102 . 109.3 no
H101 . C10 . H102 . 109.5 no
C8 . C10 . H103 . 109.6 no
H101 . C10 . H103 . 109.5 no
H102 . C10 . H103 . 109.5 no
N2 . C11 . N4 . 110.44(15) yes
N2 . C11 . C12 . 112.93(16) yes
N4 . C11 . C12 . 117.30(16) yes
N2 . C11 . H111 . 105.0 no
N4 . C11 . H111 . 105.0 no
C12 . C11 . H111 . 104.9 no
C11 . C12 . C13 . 124.01(17) yes
C11 . C12 . C17 . 114.37(17) yes
C13 . C12 . C17 . 121.49(17) yes
C12 . C13 . O1 . 122.82(17) yes
C12 . C13 . C14 . 117.03(17) yes
O1 . C13 . C14 . 120.13(17) yes
C13 . C14 . C15 . 118.82(17) yes
C13 . C14 . C18 . 120.55(17) yes
C15 . C14 . C18 . 120.62(17) yes
C14 . C15 . C16 . 124.32(18) yes
C14 . C15 . H151 . 117.8 no
C16 . C15 . H151 . 117.8 no
C15 . C16 . C17 . 115.99(18) yes
C15 . C16 . C22 . 120.38(17) yes
C17 . C16 . C22 . 123.55(18) yes
C12 . C17 . C16 . 122.30(18) yes
C12 . C17 . H171 . 118.9 no
C16 . C17 . H171 . 118.8 no
C14 . C18 . C19 . 110.47(17) yes
C14 . C18 . C20 . 109.87(17) yes
C19 . C18 . C20 . 109.78(18) yes
C14 . C18 . C21 . 112.25(17) yes
C19 . C18 . C21 . 107.02(18) yes
C20 . C18 . C21 . 107.35(18) yes
C18 . C19 . H191 . 109.4 no
C18 . C19 . H192 . 109.4 no
H191 . C19 . H192 . 109.5 no
C18 . C19 . H193 . 109.6 no
H191 . C19 . H193 . 109.5 no
H192 . C19 . H193 . 109.5 no
C18 . C20 . H201 . 109.7 no
C18 . C20 . H202 . 109.4 no
H201 . C20 . H202 . 109.5 no
C18 . C20 . H203 . 109.3 no
H201 . C20 . H203 . 109.5 no
H202 . C20 . H203 . 109.5 no
C18 . C21 . H211 . 109.5 no
C18 . C21 . H212 . 109.5 no
H211 . C21 . H212 . 109.5 no
C18 . C21 . H213 . 109.4 no
H211 . C21 . H213 . 109.5 no
H212 . C21 . H213 . 109.5 no
C16 . C22 . C23 . 111.87(17) yes
C16 . C22 . C24 . 110.67(17) yes
C23 . C22 . C24 . 108.15(18) yes
C16 . C22 . C25 . 108.34(17) yes
C23 . C22 . C25 . 108.69(18) yes
C24 . C22 . C25 . 109.08(17) yes
C22 . C23 . H231 . 109.4 no
C22 . C23 . H232 . 109.5 no
H231 . C23 . H232 . 109.5 no
C22 . C23 . H233 . 109.5 no
H231 . C23 . H233 . 109.5 no
H232 . C23 . H233 . 109.5 no
C22 . C24 . H241 . 109.4 no
C22 . C24 . H242 . 109.5 no
H241 . C24 . H242 . 109.5 no
C22 . C24 . H243 . 109.5 no
H241 . C24 . H243 . 109.5 no
H242 . C24 . H243 . 109.5 no
C22 . C25 . H251 . 109.5 no
C22 . C25 . H252 . 109.5 no
H251 . C25 . H252 . 109.5 no
C22 . C25 . H253 . 109.3 no
H251 . C25 . H253 . 109.5 no
H252 . C25 . H253 . 109.5 no
Zn1 . C26 . H261 . 109.2 no
Zn1 . C26 . H262 . 108.8 no
H261 . C26 . H262 . 109.5 no
Zn1 . C26 . H263 . 109.7 no
H261 . C26 . H263 . 109.8 no
H262 . C26 . H263 . 109.8 no

loop_
_geom_bond_atom_site_label_1
_geom_bond_site_symmetry_1
_geom_bond_atom_site_label_2
_geom_bond_site_symmetry_2
_geom_bond_distance
_geom_bond_publ_flag
Zn1 . N1 . 2.0954(19) yes
Zn1 . N3 . 2.0935(18) yes
Zn1 . O1 . 1.9416(14) yes
Zn1 . C26 . 1.974(2) yes
N1 . N2 . 1.368(3) yes
N1 . C1 . 1.334(3) yes
N2 . C3 . 1.363(3) yes
N2 . C11 . 1.468(3) yes
N3 . N4 . 1.364(2) yes
N3 . C6 . 1.336(3) yes
N4 . C8 . 1.360(3) yes
N4 . C11 . 1.467(2) yes
O1 . C13 . 1.317(2) yes
C1 . C2 . 1.397(4) yes
C1 . C4 . 1.495(4) yes
C2 . C3 . 1.374(3) yes
C2 . H21 . 1.000 no
C3 . C5 . 1.488(4) yes
C4 . H41 . 1.000 no
C4 . H42 . 1.000 no
C4 . H43 . 1.000 no
C5 . H51 . 1.000 no
C5 . H52 . 1.000 no
C5 . H53 . 1.000 no
C6 . C7 . 1.404(3) yes
C6 . C9 . 1.492(3) yes
C7 . C8 . 1.376(3) yes
C7 . H71 . 1.000 no
C8 . C10 . 1.490(3) yes
C9 . H91 . 1.000 no
C9 . H92 . 1.000 no
C9 . H93 . 1.000 no
C10 . H101 . 1.000 no
C10 . H102 . 1.000 no
C10 . H103 . 1.000 no
C11 . C12 . 1.511(3) yes
C11 . H111 . 1.000 no
C12 . C13 . 1.413(3) yes
C12 . C17 . 1.399(3) yes
C13 . C14 . 1.436(3) yes
C14 . C15 . 1.387(3) yes
C14 . C18 . 1.535(3) yes
C15 . C16 . 1.409(3) yes
C15 . H151 . 1.000 no
C16 . C17 . 1.381(3) yes
C16 . C22 . 1.530(3) yes
C17 . H171 . 1.000 no
C18 . C19 . 1.540(3) yes
C18 . C20 . 1.535(3) yes
C18 . C21 . 1.531(3) yes
C19 . H191 . 1.000 no
C19 . H192 . 1.000 no
C19 . H193 . 1.000 no
C20 . H201 . 1.000 no
C20 . H202 . 1.000 no
C20 . H203 . 1.000 no
C21 . H211 . 1.000 no
C21 . H212 . 1.000 no
C21 . H213 . 1.000 no
C22 . C23 . 1.526(3) yes
C22 . C24 . 1.535(3) yes
C22 . C25 . 1.534(3) yes
C23 . H231 . 1.000 no
C23 . H232 . 1.000 no
C23 . H233 . 1.000 no
C24 . H241 . 1.000 no
C24 . H242 . 1.000 no
C24 . H243 . 1.000 no
C25 . H251 . 1.000 no
C25 . H252 . 1.000 no
C25 . H253 . 1.000 no
C26 . H261 . 1.000 no
C26 . H262 . 1.000 no
C26 . H263 . 1.000 no
